data_7028835
loop_
_publ_author_name
'Larpent, Patrick'
'Jouaiti, Abdelaziz'
'Kyritsakas, Nathalie'
'Hosseini, Mir Wais'

_publ_section_title
;
 Molecular tectonics: homochiral coordination networks based on
 combinations of a chiral neutral tecton with Hg(II), Cu(II) or Ni(II)
 neutral complexes as metallatectons.
;
_journal_issue 5
_journal_name_full 'Dalton transactions (Cambridge, England : 2003)'
_journal_page_first 2000
_journal_page_last 2006
_journal_paper_doi 10.1039/c3dt52850b
_journal_volume 43
_journal_year 2014
_chemical_absolute_configuration rm
_chemical_formula_moiety 'C32 H26 Cl2 Hg N4 O4'
_chemical_formula_sum 'C32 H26 Cl2 Hg N4 O4'
_chemical_formula_weight 802.06
_chemical_name_systematic
;

 ?

;
_space_group_IT_number 18
_symmetry_cell_setting orthorhombic
_symmetry_space_group_name_Hall 'P 2 2ab'
_symmetry_space_group_name_H-M 'P 21 21 2'
_atom_sites_solution_hydrogens geom
_atom_sites_solution_primary direct
_atom_sites_solution_secondary difmap
_audit_creation_method SHELXL-97
_cell_angle_alpha 90.00
_cell_angle_beta 90.00
_cell_angle_gamma 90.00
_cell_formula_units_Z 4
_cell_length_a 21.6201(6)
_cell_length_b 29.5433(9)
_cell_length_c 5.0964(2)
_cell_measurement_reflns_used 7451
_cell_measurement_temperature 173(2)
_cell_measurement_theta_max 23.11
_cell_measurement_theta_min 2.76
_cell_volume 3255.22(19)
_computing_cell_refinement 'Bruker SMART'
_computing_data_collection 'Bruker SMART'
_computing_data_reduction 'Bruker SAINT'
_computing_molecular_graphics 'Bruker SHELXTL'
_computing_publication_material 'Bruker SHELXTL'
_computing_structure_refinement 'SHELXL-97 (Sheldrick, 1997)'
_computing_structure_solution 'SHELXS-97 (Sheldrick, 1990)'
_diffrn_ambient_temperature 173(2)
_diffrn_measured_fraction_theta_full 0.982
_diffrn_measured_fraction_theta_max 0.982
_diffrn_measurement_device_type 'CCD area detector'
_diffrn_measurement_method 'phi and omega scans'
_diffrn_radiation_monochromator graphite
_diffrn_radiation_source 'fine-focus sealed tube'
_diffrn_radiation_type MoK\a
_diffrn_radiation_wavelength 0.71073
_diffrn_reflns_av_R_equivalents 0.0653
_diffrn_reflns_av_sigmaI/netI 0.0630
_diffrn_reflns_limit_h_max 26
_diffrn_reflns_limit_h_min -22
_diffrn_reflns_limit_k_max 38
_diffrn_reflns_limit_k_min -38
_diffrn_reflns_limit_l_max 6
_diffrn_reflns_limit_l_min -6
_diffrn_reflns_number 49104
_diffrn_reflns_theta_full 27.52
_diffrn_reflns_theta_max 27.52
_diffrn_reflns_theta_min 1.67
_exptl_absorpt_coefficient_mu 4.933
_exptl_absorpt_correction_T_max 0.9078
_exptl_absorpt_correction_T_min 0.7562
_exptl_absorpt_correction_type multi-scan
_exptl_absorpt_process_details sadabs
_exptl_crystal_colour colorless
_exptl_crystal_density_diffrn 1.637
_exptl_crystal_density_meas ?
_exptl_crystal_density_method 'not measured'
_exptl_crystal_description prism
_exptl_crystal_F_000 1568
_exptl_crystal_size_max 0.06
_exptl_crystal_size_mid 0.05
_exptl_crystal_size_min 0.02
_refine_diff_density_max 2.173
_refine_diff_density_min -1.945
_refine_diff_density_rms 0.167
_refine_ls_abs_structure_details 'Flack H D (1983), Acta Cryst. A39, 876-881'
_refine_ls_abs_structure_Flack 0.037(13)
_refine_ls_extinction_method none
_refine_ls_goodness_of_fit_ref 1.029
_refine_ls_hydrogen_treatment constr
_refine_ls_matrix_type full
_refine_ls_number_parameters 392
_refine_ls_number_reflns 7416
_refine_ls_number_restraints 0
_refine_ls_restrained_S_all 1.029
_refine_ls_R_factor_all 0.0732
_refine_ls_R_factor_gt 0.0514
_refine_ls_shift/su_max 0.000
_refine_ls_shift/su_mean 0.000
_refine_ls_structure_factor_coef Fsqd
_refine_ls_weighting_details 'calc w=1/[\s^2^(Fo^2^)+(0.0633P)^2^+14.7050P] where P=(Fo^2^+2Fc^2^)/3'
_refine_ls_weighting_scheme calc
_refine_ls_wR_factor_gt 0.1271
_refine_ls_wR_factor_ref 0.1372
_reflns_number_gt 6040
_reflns_number_total 7416
_reflns_threshold_expression >2sigma(I)
_cod_data_source_file c3dt52850b.txt
_cod_data_source_block e2220a
_cod_depositor_comments
;
The following automatic conversions were performed:

'_symmetry_cell_setting' value 'Orthorhombic' changed to
'orthorhombic' according to
/usr/data/users/saulius/automatic-downloads/current/RSC/lib/dictionaries/cif_core.dic
dictionary named 'cif_core.dic' version 2.4.2 from 2011-04-26.

Automatic conversion script
Id: cif_fix_values 2281 2013-09-26 08:29:07Z andrius 

The following automatic conversions were performed:

'_exptl_crystal_density_meas' value 'none' was changed to '?' - the
value is perceived as not measured.

Automatic conversion script
Id: cif_fix_values 3008 2015-01-20 13:52:24Z robertas 
;
_cod_original_sg_symbol_H-M P2(1)2(1)2
_cod_database_code 7028835

loop_
_symmetry_equiv_pos_as_xyz
'x, y, z'
'-x, -y, z'
'-x+1/2, y+1/2, -z'
'x+1/2, -y+1/2, -z'

loop_
_atom_site_label
_atom_site_type_symbol
_atom_site_fract_x
_atom_site_fract_y
_atom_site_fract_z
_atom_site_U_iso_or_equiv
_atom_site_adp_type
_atom_site_occupancy
_atom_site_symmetry_multiplicity
_atom_site_calc_flag
_atom_site_refinement_flags
Hg1 Hg 0.242702(18) -0.121593(9) 1.52515(6) 0.03744(13) Uani 1 1 d .
Cl1 Cl 0.34862(15) -0.11921(10) 1.6239(6) 0.0594(8) Uani 1 1 d .
Cl2 Cl 0.13643(14) -0.12427(9) 1.6093(5) 0.0528(7) Uani 1 1 d .
N1 N 0.2431(4) -0.0600(2) 1.2029(14) 0.039(2) Uani 1 1 d .
C1 C 0.2951(5) -0.0438(4) 1.116(2) 0.041(3) Uani 1 1 d .
H1 H 0.3331 -0.0543 1.1872 0.050 Uiso 1 1 calc R
C2 C 0.2958(5) -0.0112(4) 0.919(2) 0.045(3) Uani 1 1 d .
H2 H 0.3342 0.0005 0.8603 0.054 Uiso 1 1 calc R
C3 C 0.2423(5) 0.0042(3) 0.8096(16) 0.037(2) Uani 1 1 d .
C4 C 0.1871(6) -0.0125(3) 0.902(2) 0.044(3) Uani 1 1 d .
H4 H 0.1488 -0.0025 0.8312 0.053 Uiso 1 1 calc R
C5 C 0.1890(5) -0.0449(4) 1.104(2) 0.045(3) Uani 1 1 d .
H5 H 0.1512 -0.0564 1.1720 0.054 Uiso 1 1 calc R
C6 C 0.2415(6) 0.0374(3) 0.6032(16) 0.043(3) Uani 1 1 d .
C7 C 0.2413(5) 0.0649(3) 0.4368(17) 0.036(2) Uani 1 1 d .
C8 C 0.2421(5) 0.0983(3) 0.2278(15) 0.035(2) Uani 1 1 d .
C9 C 0.2957(5) 0.1194(3) 0.1477(18) 0.039(2) Uani 1 1 d .
C10 C 0.2960(5) 0.1509(3) -0.064(2) 0.040(2) Uani 1 1 d .
C11 C 0.2432(5) 0.1627(3) -0.2022(16) 0.039(2) Uani 1 1 d .
C12 C 0.1893(5) 0.1417(3) -0.1188(16) 0.031(2) Uani 1 1 d .
C13 C 0.1874(5) 0.1106(3) 0.0921(17) 0.035(2) Uani 1 1 d .
C14 C 0.3594(5) 0.1174(3) 0.254(2) 0.044(2) Uani 1 1 d .
O1 O 0.3780(3) 0.0945(2) 0.4358(16) 0.0550(19) Uani 1 1 d .
N2 N 0.3953(4) 0.1467(3) 0.1054(17) 0.048(2) Uani 1 1 d .
C15 C 0.3612(5) 0.1674(3) -0.096(2) 0.046(3) Uani 1 1 d .
O2 O 0.3810(4) 0.1926(2) -0.2554(15) 0.058(2) Uani 1 1 d .
C16 C 0.4619(6) 0.1544(5) 0.152(3) 0.071(4) Uani 1 1 d .
H16 H 0.4721 0.1375 0.3168 0.086 Uiso 1 1 calc R
C17 C 0.4735(5) 0.2044(4) 0.213(3) 0.060(3) Uani 1 1 d .
H17A H 0.4625 0.2231 0.0590 0.072 Uiso 1 1 calc R
H17B H 0.4475 0.2140 0.3629 0.072 Uiso 1 1 calc R
C18 C 0.5389(7) 0.2103(7) 0.277(4) 0.132(9) Uani 1 1 d .
H18A H 0.5537 0.1839 0.3754 0.198 Uiso 1 1 calc R
H18B H 0.5441 0.2376 0.3843 0.198 Uiso 1 1 calc R
H18C H 0.5629 0.2134 0.1149 0.198 Uiso 1 1 calc R
C19 C 0.5021(9) 0.1354(6) -0.053(4) 0.126(7) Uani 1 1 d .
H19A H 0.4880 0.1048 -0.0977 0.189 Uiso 1 1 calc R
H19B H 0.5448 0.1340 0.0116 0.189 Uiso 1 1 calc R
H19C H 0.5003 0.1546 -0.2094 0.189 Uiso 1 1 calc R
C20 C 0.1238(5) 0.0953(3) 0.127(2) 0.042(3) Uani 1 1 d .
O3 O 0.1043(4) 0.0681(2) 0.2840(14) 0.0477(19) Uani 1 1 d .
N3 N 0.0889(4) 0.1171(3) -0.0740(15) 0.0395(18) Uani 1 1 d .
C21 C 0.1260(5) 0.1446(3) -0.2241(19) 0.040(3) Uani 1 1 d .
O4 O 0.1073(4) 0.1671(2) -0.4044(13) 0.052(2) Uani 1 1 d .
C22 C 0.0238(6) 0.1108(3) -0.1147(19) 0.044(3) Uani 1 1 d .
H22 H 0.0122 0.1281 -0.2760 0.053 Uiso 1 1 calc R
C23 C -0.0158(6) 0.1292(3) 0.113(2) 0.051(3) Uani 1 1 d .
H23A H -0.0599 0.1223 0.0795 0.061 Uiso 1 1 calc R
H23B H -0.0036 0.1140 0.2782 0.061 Uiso 1 1 calc R
C24 C -0.0076(6) 0.1788(4) 0.140(3) 0.066(4) Uani 1 1 d .
H24A H 0.0366 0.1861 0.1384 0.099 Uiso 1 1 calc R
H24B H -0.0259 0.1889 0.3058 0.099 Uiso 1 1 calc R
H24C H -0.0281 0.1942 -0.0066 0.099 Uiso 1 1 calc R
C25 C 0.0072(6) 0.0590(4) -0.167(3) 0.063(3) Uani 1 1 d .
H25A H 0.0324 0.0475 -0.3121 0.094 Uiso 1 1 calc R
H25B H -0.0367 0.0564 -0.2113 0.094 Uiso 1 1 calc R
H25C H 0.0158 0.0413 -0.0081 0.094 Uiso 1 1 calc R
C26 C 0.2455(5) 0.1953(3) -0.4091(16) 0.037(2) Uani 1 1 d .
C27 C 0.2482(5) 0.2222(3) -0.5814(17) 0.039(2) Uani 1 1 d .
C28 C 0.2493(5) 0.2551(2) -0.7892(15) 0.033(2) Uani 1 1 d .
C29 C 0.3053(5) 0.2715(4) -0.881(2) 0.042(3) Uani 1 1 d .
H29 H 0.3430 0.2612 -0.8060 0.050 Uiso 1 1 calc R
C30 C 0.3058(5) 0.3031(3) -1.084(2) 0.037(3) Uani 1 1 d .
H30 H 0.3447 0.3141 -1.1440 0.044 Uiso 1 1 calc R
N4 N 0.2566(4) 0.3182(2) -1.1945(13) 0.0337(18) Uani 1 1 d .
C31 C 0.2025(5) 0.3015(4) -1.101(2) 0.040(3) Uani 1 1 d .
H31 H 0.1655 0.3120 -1.1805 0.048 Uiso 1 1 calc R
C32 C 0.1966(5) 0.2712(3) -0.904(2) 0.043(3) Uani 1 1 d .
H32 H 0.1570 0.2614 -0.8464 0.052 Uiso 1 1 calc R

loop_
_atom_site_aniso_label
_atom_site_aniso_U_11
_atom_site_aniso_U_22
_atom_site_aniso_U_33
_atom_site_aniso_U_23
_atom_site_aniso_U_13
_atom_site_aniso_U_12
Hg1 0.0699(3) 0.02107(14) 0.02140(15) -0.00233(12) -0.00431(16) 0.00625(15)
Cl1 0.081(2) 0.0398(14) 0.0570(18) -0.0074(14) -0.0294(14) 0.0082(14)
Cl2 0.0766(19) 0.0437(15) 0.0379(14) -0.0002(12) 0.0086(12) 0.0026(13)
N1 0.062(6) 0.026(4) 0.031(4) 0.002(3) -0.011(5) 0.018(4)
C1 0.049(7) 0.033(6) 0.041(8) 0.007(5) -0.002(5) 0.005(5)
C2 0.042(6) 0.050(6) 0.042(7) 0.004(5) 0.006(5) 0.004(5)
C3 0.070(7) 0.017(4) 0.023(4) 0.000(3) 0.010(5) -0.001(5)
C4 0.072(8) 0.024(5) 0.036(7) 0.011(4) -0.013(6) 0.003(5)
C5 0.055(7) 0.036(6) 0.043(8) 0.004(5) -0.007(6) -0.005(5)
C6 0.077(8) 0.025(4) 0.025(4) 0.002(3) 0.013(5) 0.010(5)
C7 0.063(6) 0.027(4) 0.018(3) 0.003(3) 0.005(5) 0.005(4)
C8 0.069(7) 0.017(4) 0.017(3) -0.001(3) 0.007(5) 0.003(4)
C9 0.063(7) 0.024(4) 0.030(5) 0.001(4) 0.014(4) 0.014(5)
C10 0.076(7) 0.023(4) 0.021(5) -0.002(4) 0.018(5) 0.011(4)
C11 0.072(8) 0.023(4) 0.021(4) -0.003(3) 0.011(5) 0.011(5)
C12 0.064(7) 0.012(4) 0.018(4) -0.004(3) 0.007(4) 0.003(4)
C13 0.065(7) 0.022(5) 0.017(4) -0.003(3) 0.003(4) 0.003(4)
C14 0.066(7) 0.027(5) 0.038(5) 0.002(5) 0.013(5) 0.005(5)
O1 0.066(5) 0.050(4) 0.049(4) 0.028(4) 0.002(4) 0.010(3)
N2 0.067(7) 0.040(5) 0.037(5) 0.018(4) 0.008(4) 0.010(4)
C15 0.070(8) 0.033(5) 0.036(6) 0.005(4) 0.015(5) 0.017(5)
O2 0.090(6) 0.044(4) 0.039(4) 0.024(4) 0.019(4) 0.007(4)
C16 0.068(9) 0.073(9) 0.073(9) 0.039(7) 0.022(7) 0.029(7)
C17 0.053(8) 0.063(8) 0.063(8) 0.026(7) 0.002(6) -0.007(6)
C18 0.071(12) 0.18(2) 0.142(18) 0.083(16) -0.024(12) -0.020(12)
C19 0.139(16) 0.113(14) 0.126(17) -0.001(14) 0.057(14) 0.039(12)
C20 0.071(8) 0.026(5) 0.030(5) 0.003(4) 0.000(5) 0.001(5)
O3 0.070(5) 0.040(4) 0.033(4) 0.012(3) 0.007(4) -0.003(4)
N3 0.063(5) 0.033(4) 0.023(4) -0.001(4) -0.002(4) -0.003(4)
C21 0.069(8) 0.023(5) 0.028(5) 0.001(4) -0.002(5) -0.002(4)
O4 0.089(6) 0.037(4) 0.028(4) 0.007(3) -0.015(4) 0.002(4)
C22 0.075(8) 0.029(5) 0.029(5) -0.002(4) -0.007(5) 0.000(5)
C23 0.075(8) 0.041(6) 0.035(6) 0.004(4) -0.006(5) 0.001(5)
C24 0.098(10) 0.041(7) 0.060(8) -0.013(6) -0.007(7) 0.013(6)
C25 0.081(9) 0.044(7) 0.063(8) -0.007(6) 0.002(7) -0.007(6)
C26 0.062(7) 0.026(4) 0.025(4) -0.001(3) 0.004(5) 0.000(5)
C27 0.064(7) 0.026(4) 0.027(4) 0.001(3) -0.001(5) -0.003(5)
C28 0.058(7) 0.018(4) 0.023(4) 0.004(3) -0.004(5) 0.003(4)
C29 0.050(7) 0.042(6) 0.033(6) 0.008(5) -0.007(5) 0.008(5)
C30 0.046(6) 0.031(5) 0.033(7) 0.000(4) -0.002(5) 0.001(4)
N4 0.052(5) 0.023(3) 0.026(3) 0.008(3) -0.002(4) -0.005(4)
C31 0.040(6) 0.039(6) 0.040(7) 0.019(5) -0.012(5) -0.001(4)
C32 0.054(7) 0.029(5) 0.047(8) 0.005(5) 0.007(6) -0.013(5)

loop_
_atom_type_symbol
_atom_type_description
_atom_type_scat_dispersion_real
_atom_type_scat_dispersion_imag
_atom_type_scat_source
C C 0.0033 0.0016 'International Tables Vol C Tables 4.2.6.8 and 6.1.1.4'
H H 0.0000 0.0000 'International Tables Vol C Tables 4.2.6.8 and 6.1.1.4'
N N 0.0061 0.0033 'International Tables Vol C Tables 4.2.6.8 and 6.1.1.4'
O O 0.0106 0.0060 'International Tables Vol C Tables 4.2.6.8 and 6.1.1.4'
Hg Hg -2.3894 9.2266 'International Tables Vol C Tables 4.2.6.8 and 6.1.1.4'
Cl Cl 0.1484 0.1585 'International Tables Vol C Tables 4.2.6.8 and 6.1.1.4'

loop_
_geom_angle_atom_site_label_1
_geom_angle_atom_site_label_2
_geom_angle_atom_site_label_3
_geom_angle
_geom_angle_site_symmetry_1
_geom_angle_site_symmetry_3
Cl2 Hg1 Cl1 157.05(10) . .
Cl2 Hg1 N4 96.2(2) . 3_545
Cl1 Hg1 N4 99.4(2) . 3_545
Cl2 Hg1 N1 98.7(2) . .
Cl1 Hg1 N1 96.8(2) . .
N4 Hg1 N1 94.5(2) 3_545 .
C1 N1 C5 120.0(8) . .
C1 N1 Hg1 120.3(6) . .
C5 N1 Hg1 119.6(7) . .
N1 C1 C2 120.7(10) . .
N1 C1 H1 119.7 . .
C2 C1 H1 119.7 . .
C3 C2 C1 121.2(10) . .
C3 C2 H2 119.4 . .
C1 C2 H2 119.4 . .
C2 C3 C4 118.5(8) . .
C2 C3 C6 122.5(10) . .
C4 C3 C6 119.0(10) . .
C3 C4 C5 118.1(10) . .
C3 C4 H4 121.0 . .
C5 C4 H4 121.0 . .
N1 C5 C4 121.6(10) . .
N1 C5 H5 119.2 . .
C4 C5 H5 119.2 . .
C7 C6 C3 179.1(12) . .
C6 C7 C8 178.7(11) . .
C9 C8 C13 116.2(7) . .
C9 C8 C7 122.3(9) . .
C13 C8 C7 121.5(9) . .
C8 C9 C10 121.6(9) . .
C8 C9 C14 131.0(9) . .
C10 C9 C14 107.3(9) . .
C11 C10 C9 123.0(9) . .
C11 C10 C15 129.6(9) . .
C9 C10 C15 107.4(9) . .
C10 C11 C12 115.1(8) . .
C10 C11 C26 121.0(10) . .
C12 C11 C26 123.8(10) . .
C11 C12 C13 123.2(9) . .
C11 C12 C21 130.0(8) . .
C13 C12 C21 106.8(8) . .
C12 C13 C8 120.8(9) . .
C12 C13 C20 108.8(8) . .
C8 C13 C20 130.4(8) . .
O1 C14 N2 125.2(11) . .
O1 C14 C9 127.5(10) . .
N2 C14 C9 107.2(9) . .
C14 N2 C15 112.2(10) . .
C14 N2 C16 123.6(9) . .
C15 N2 C16 124.2(9) . .
O2 C15 N2 126.0(11) . .
O2 C15 C10 128.2(11) . .
N2 C15 C10 105.8(8) . .
C19 C16 N2 113.7(14) . .
C19 C16 C17 114.5(12) . .
N2 C16 C17 110.0(10) . .
C19 C16 H16 105.9 . .
N2 C16 H16 105.9 . .
C17 C16 H16 105.9 . .
C18 C17 C16 108.7(12) . .
C18 C17 H17A 110.0 . .
C16 C17 H17A 110.0 . .
C18 C17 H17B 110.0 . .
C16 C17 H17B 110.0 . .
H17A C17 H17B 108.3 . .
C17 C18 H18A 109.5 . .
C17 C18 H18B 109.5 . .
H18A C18 H18B 109.5 . .
C17 C18 H18C 109.5 . .
H18A C18 H18C 109.5 . .
H18B C18 H18C 109.5 . .
C16 C19 H19A 109.5 . .
C16 C19 H19B 109.5 . .
H19A C19 H19B 109.5 . .
C16 C19 H19C 109.5 . .
H19A C19 H19C 109.5 . .
H19B C19 H19C 109.5 . .
O3 C20 N3 126.3(11) . .
O3 C20 C13 127.8(10) . .
N3 C20 C13 105.8(8) . .
C21 N3 C20 111.0(9) . .
C21 N3 C22 124.6(8) . .
C20 N3 C22 124.4(8) . .
O4 C21 N3 123.8(11) . .
O4 C21 C12 128.6(10) . .
N3 C21 C12 107.6(8) . .
N3 C22 C23 113.0(8) . .
N3 C22 C25 111.6(9) . .
C23 C22 C25 109.7(9) . .
N3 C22 H22 107.4 . .
C23 C22 H22 107.4 . .
C25 C22 H22 107.4 . .
C24 C23 C22 110.6(10) . .
C24 C23 H23A 109.5 . .
C22 C23 H23A 109.5 . .
C24 C23 H23B 109.5 . .
C22 C23 H23B 109.5 . .
H23A C23 H23B 108.1 . .
C23 C24 H24A 109.5 . .
C23 C24 H24B 109.5 . .
H24A C24 H24B 109.5 . .
C23 C24 H24C 109.5 . .
H24A C24 H24C 109.5 . .
H24B C24 H24C 109.5 . .
C22 C25 H25A 109.5 . .
C22 C25 H25B 109.5 . .
H25A C25 H25B 109.5 . .
C22 C25 H25C 109.5 . .
H25A C25 H25C 109.5 . .
H25B C25 H25C 109.5 . .
C27 C26 C11 179.2(13) . .
C26 C27 C28 178.2(12) . .
C32 C28 C29 117.7(7) . .
C32 C28 C27 122.4(9) . .
C29 C28 C27 119.9(9) . .
C28 C29 C30 119.4(9) . .
C28 C29 H29 120.3 . .
C30 C29 H29 120.3 . .
N4 C30 C29 123.4(10) . .
N4 C30 H30 118.3 . .
C29 C30 H30 118.3 . .
C30 N4 C31 115.7(7) . .
C30 N4 Hg1 123.2(6) . 3
C31 N4 Hg1 120.8(6) . 3
C32 C31 N4 125.7(9) . .
C32 C31 H31 117.1 . .
N4 C31 H31 117.1 . .
C31 C32 C28 118.0(9) . .
C31 C32 H32 121.0 . .
C28 C32 H32 121.0 . .

loop_
_geom_bond_atom_site_label_1
_geom_bond_atom_site_label_2
_geom_bond_distance
_geom_bond_site_symmetry_2
Hg1 Cl2 2.339(3) .
Hg1 Cl1 2.346(3) .
Hg1 N4 2.450(6) 3_545
Hg1 N1 2.451(7) .
N1 C1 1.300(13) .
N1 C5 1.351(13) .
C1 C2 1.389(14) .
C1 H1 0.9500 .
C2 C3 1.363(14) .
C2 H2 0.9500 .
C3 C4 1.373(15) .
C3 C6 1.438(11) .
C4 C5 1.404(13) .
C4 H4 0.9500 .
C5 H5 0.9500 .
C6 C7 1.175(12) .
C7 C8 1.452(11) .
C8 C9 1.377(14) .
C8 C13 1.418(13) .
C9 C10 1.426(13) .
C9 C14 1.480(15) .
C10 C11 1.385(14) .
C10 C15 1.500(15) .
C11 C12 1.388(14) .
C11 C26 1.429(11) .
C12 C13 1.413(12) .
C12 C21 1.473(14) .
C13 C20 1.458(15) .
C14 O1 1.216(12) .
C14 N2 1.387(13) .
N2 C15 1.402(13) .
N2 C16 1.477(16) .
C15 O2 1.184(12) .
C16 C19 1.47(2) .
C16 C17 1.529(18) .
C16 H16 1.0000 .
C17 C18 1.463(18) .
C17 H17A 0.9900 .
C17 H17B 0.9900 .
C18 H18A 0.9800 .
C18 H18B 0.9800 .
C18 H18C 0.9800 .
C19 H19A 0.9800 .
C19 H19B 0.9800 .
C19 H19C 0.9800 .
C20 O3 1.211(12) .
C20 N3 1.423(12) .
N3 C21 1.375(12) .
N3 C22 1.435(14) .
C21 O4 1.204(11) .
C22 C23 1.540(15) .
C22 C25 1.593(14) .
C22 H22 1.0000 .
C23 C24 1.483(14) .
C23 H23A 0.9900 .
C23 H23B 0.9900 .
C24 H24A 0.9800 .
C24 H24B 0.9800 .
C24 H24C 0.9800 .
C25 H25A 0.9800 .
C25 H25B 0.9800 .
C25 H25C 0.9800 .
C26 C27 1.187(12) .
C27 C28 1.438(11) .
C28 C32 1.365(14) .
C28 C29 1.384(14) .
C29 C30 1.396(13) .
C29 H29 0.9500 .
C30 N4 1.284(12) .
C30 H30 0.9500 .
N4 C31 1.358(12) .
N4 Hg1 2.450(6) 3
C31 C32 1.350(13) .
C31 H31 0.9500 .
C32 H32 0.9500 .
